data_4325008
loop_
_publ_author_name
'Mohamed E. El-Zaria'
'Hidekazu Arii'
'Hiroyuki Nakamura'

_publ_section_title
;
 m-Carborane-Based Chiral NBN Pincer-Metal Complexes: Synthesis,
 Structure, and Application in Asymmetric Catalysis
;
_journal_name_full 'Inorganic Chemistry'
_journal_page_first 4149
_journal_page_last 4161
_journal_paper_doi 10.1021/ic2002095
_journal_volume 50
_journal_year 2011
_chemical_absolute_configuration syn
_chemical_formula_sum 'C22 H32 B10 Cl2 N2 O2'
_chemical_formula_weight 535.50
_chemical_name_systematic
; 
 ? 
;
_space_group_IT_number 1
_symmetry_cell_setting triclinic
_symmetry_space_group_name_Hall 'P 1'
_symmetry_space_group_name_H-M 'P 1'
_atom_sites_solution_hydrogens geom
_atom_sites_solution_primary direct
_atom_sites_solution_secondary difmap
_audit_creation_method SHELXL-97
_cell_angle_alpha 94.2120(10)
_cell_angle_beta 102.3010(10)
_cell_angle_gamma 94.3040(10)
_cell_formula_units_Z 2
_cell_length_a 9.7591(10)
_cell_length_b 10.1277(10)
_cell_length_c 15.0464(15)
_cell_measurement_reflns_used 9701
_cell_measurement_temperature 123
_cell_measurement_theta_max 27.47
_cell_measurement_theta_min 2.29
_cell_volume 1442.8(3)
_computing_cell_refinement 'APEX2 (Bruker AXS, 2006)'
_computing_data_collection 'APEX2 (Bruker AXS, 2006)'
_computing_data_reduction 'SAINT (Bruker AXS, 2004)'
_computing_molecular_graphics 'XSHEL (Bruker AXS,2002)'
_computing_publication_material 'XCIF (Bruker AXS, 2001)'
_computing_structure_refinement 'SHELXL-97 (Sheldrick, 1997)'
_computing_structure_solution 'SHELXS-97 (Sheldrick, 1997)'
_diffrn_ambient_temperature 123
_diffrn_detector_area_resol_mean 8.333
_diffrn_measured_fraction_theta_full 0.975
_diffrn_measured_fraction_theta_max 0.975
_diffrn_measurement_device_type 'Bruker APEXII CCD area detector'
_diffrn_measurement_method 'phi and omega scans'
_diffrn_radiation_monochromator 'Bruker Helios multilayer confocal mirror'
_diffrn_radiation_source 'Bruker TXS fine-focus rotating anode'
_diffrn_radiation_type MoK\a
_diffrn_radiation_wavelength 0.71073
_diffrn_reflns_av_R_equivalents 0.0167
_diffrn_reflns_av_sigmaI/netI 0.0429
_diffrn_reflns_limit_h_max 12
_diffrn_reflns_limit_h_min -12
_diffrn_reflns_limit_k_max 13
_diffrn_reflns_limit_k_min -13
_diffrn_reflns_limit_l_max 19
_diffrn_reflns_limit_l_min -19
_diffrn_reflns_number 16256
_diffrn_reflns_theta_full 27.53
_diffrn_reflns_theta_max 27.53
_diffrn_reflns_theta_min 1.39
_exptl_absorpt_coefficient_mu 0.249
_exptl_absorpt_correction_T_max 0.9683
_exptl_absorpt_correction_T_min 0.9403
_exptl_absorpt_correction_type empirical
_exptl_absorpt_process_details
;
SADABS Sheldrick 1996
;
_exptl_crystal_colour colorless
_exptl_crystal_density_diffrn 1.233
_exptl_crystal_description plate
_exptl_crystal_F_000 556
_exptl_crystal_size_max 0.25
_exptl_crystal_size_mid 0.25
_exptl_crystal_size_min 0.13
_refine_diff_density_max 1.369
_refine_diff_density_min -0.410
_refine_diff_density_rms 0.087
_refine_ls_abs_structure_details 'Flack H D (1983), Acta Cryst. A39, 876-881'
_refine_ls_abs_structure_Flack -0.43(5)
_refine_ls_extinction_method none
_refine_ls_goodness_of_fit_ref 1.042
_refine_ls_hydrogen_treatment mixed
_refine_ls_matrix_type full
_refine_ls_number_parameters 769
_refine_ls_number_reflns 12412
_refine_ls_number_restraints 6
_refine_ls_restrained_S_all 1.042
_refine_ls_R_factor_all 0.0635
_refine_ls_R_factor_gt 0.0601
_refine_ls_shift/su_max 0.011
_refine_ls_shift/su_mean 0.001
_refine_ls_structure_factor_coef Fsqd
_refine_ls_weighting_details 'calc w=1/[\s^2^(Fo^2^)+(0.1255P)^2^+0.4420P] where P=(Fo^2^+2Fc^2^)/3'
_refine_ls_weighting_scheme calc
_refine_ls_wR_factor_gt 0.1692
_refine_ls_wR_factor_ref 0.1736
_reflns_number_gt 11622
_reflns_number_total 12412
_reflns_threshold_expression >2sigma(I)
_cod_data_source_file ic2002095_si_002_6.cif
_cod_data_source_block compound14
_cod_original_sg_symbol_H-M 'P 1 '
_cod_database_code 4325008

loop_
_symmetry_equiv_pos_as_xyz
'x, y, z'

loop_
_atom_site_label
_atom_site_type_symbol
_atom_site_fract_x
_atom_site_fract_y
_atom_site_fract_z
_atom_site_U_iso_or_equiv
_atom_site_adp_type
_atom_site_occupancy
_atom_site_symmetry_multiplicity
_atom_site_calc_flag
_atom_site_refinement_flags
Cl1 Cl 0.39184(9) -0.27583(9) 0.43088(6) 0.0397(2) Uani 1 1 d .
Cl2 Cl 0.29046(10) 0.07697(9) -0.25627(6) 0.0415(2) Uani 1 1 d .
Cl3 Cl 0.86624(9) 1.04242(8) 0.52454(5) 0.0393(2) Uani 1 1 d .
Cl4 Cl 0.12005(7) 0.78092(7) -0.02521(6) 0.03106(17) Uani 1 1 d .
O1 O 0.5010(2) 0.1599(3) 0.30305(17) 0.0320(5) Uani 1 1 d .
O2 O 0.3708(3) 0.4343(2) -0.06285(18) 0.0375(5) Uani 1 1 d .
O3 O 1.0038(2) 1.0243(2) 0.32554(17) 0.0322(5) Uani 1 1 d .
O4 O 0.5129(3) 0.9519(2) -0.01736(17) 0.0334(5) Uani 1 1 d .
N1 N 0.2913(3) 0.0739(3) 0.32781(19) 0.0327(6) Uani 1 1 d .
N2 N 0.4261(3) 0.2226(3) -0.0627(2) 0.0332(6) Uani 1 1 d .
N3 N 0.8012(3) 1.1228(3) 0.32264(19) 0.0285(5) Uani 1 1 d .
N4 N 0.4315(3) 0.7337(3) -0.0464(2) 0.0338(6) Uani 1 1 d .
B1 B 0.3891(4) 0.3195(4) 0.1530(2) 0.0266(6) Uani 1 1 d .
B2 B 0.3018(4) 0.1612(3) 0.0993(2) 0.0273(6) Uani 1 1 d .
B3 B 0.2808(4) 0.4444(4) 0.1134(3) 0.0321(7) Uani 1 1 d .
B4 B 0.2815(4) 0.3889(4) 0.2220(3) 0.0349(8) Uani 1 1 d .
B5 B 0.1199(5) 0.4174(4) 0.1490(4) 0.0420(10) Uani 1 1 d .
B6 B 0.1285(4) 0.2747(4) 0.2108(3) 0.0361(8) Uani 1 1 d .
B7 B 0.1417(4) 0.1345(4) 0.1341(3) 0.0323(7) Uani 1 1 d D
B8 B 0.1414(4) 0.1911(4) 0.0263(3) 0.0341(8) Uani 1 1 d .
B9 B 0.1271(4) 0.3673(4) 0.0347(3) 0.0381(9) Uani 1 1 d D
B10 B 0.0349(4) 0.2610(5) 0.0955(3) 0.0417(10) Uani 1 1 d D
B11 B 0.6261(4) 0.9199(3) 0.1803(2) 0.0262(6) Uani 1 1 d .
B12 B 0.7698(4) 0.8987(3) 0.1244(2) 0.0264(6) Uani 1 1 d .
H12H H 0.7984 0.9776 0.0883 0.050 Uiso 1 1 d .
B13 B 0.5308(3) 0.7631(3) 0.1779(2) 0.0252(6) Uani 1 1 d .
B14 B 0.6527(4) 0.8313(3) 0.2790(2) 0.0257(6) Uani 1 1 d .
B15 B 0.6475(4) 0.6591(3) 0.2433(2) 0.0272(7) Uani 1 1 d .
B16 B 0.8125(4) 0.7543(4) 0.2845(3) 0.0290(7) Uani 1 1 d .
B17 B 0.8836(4) 0.7964(4) 0.1896(3) 0.0273(7) Uani 1 1 d .
H17H H 0.9921 0.8185 0.2043 0.050 Uiso 1 1 d .
B18 B 0.7637(4) 0.7274(3) 0.0890(3) 0.0286(7) Uani 1 1 d .
B19 B 0.6186(4) 0.6439(3) 0.1219(3) 0.0277(7) Uani 1 1 d .
H19H H 0.5599 0.5709 0.0810 0.050 Uiso 1 1 d .
B20 B 0.7901(4) 0.6383(4) 0.1886(3) 0.0299(7) Uani 1 1 d .
C1 C 0.2899(3) 0.2177(3) 0.2069(2) 0.0272(6) Uani 1 1 d .
C2 C 0.3708(3) 0.1485(3) 0.2846(2) 0.0277(6) Uani 1 1 d .
C3 C 0.3489(3) -0.0117(4) 0.3978(2) 0.0309(6) Uani 1 1 d .
H3 H 0.4540 -0.0001 0.4096 0.037 Uiso 1 1 calc R
C4 C 0.2984(4) -0.1549(4) 0.3601(3) 0.0373(7) Uani 1 1 d .
H4A H 0.3132 -0.1691 0.2972 0.045 Uiso 1 1 calc R
H4B H 0.1961 -0.1705 0.3573 0.045 Uiso 1 1 calc R
C5 C 0.3024(4) 0.0278(4) 0.4871(2) 0.0332(7) Uani 1 1 d .
H5A H 0.1983 0.0248 0.4743 0.040 Uiso 1 1 calc R
H5B H 0.3315 -0.0378 0.5314 0.040 Uiso 1 1 calc R
C6 C 0.3644(4) 0.1654(4) 0.5296(2) 0.0360(7) Uani 1 1 d .
C7 C 0.5066(4) 0.1906(4) 0.5709(2) 0.0355(7) Uani 1 1 d .
H7 H 0.5652 0.1197 0.5721 0.043 Uiso 1 1 calc R
C8 C 0.5649(4) 0.3139(4) 0.6098(3) 0.0427(8) Uani 1 1 d .
H8 H 0.6625 0.3269 0.6376 0.051 Uiso 1 1 calc R
C9 C 0.4839(6) 0.4191(5) 0.6090(4) 0.0638(13) Uani 1 1 d .
H9 H 0.5245 0.5054 0.6345 0.077 Uiso 1 1 calc R
C10 C 0.3418(8) 0.3960(7) 0.5703(6) 0.096(3) Uani 1 1 d .
H10 H 0.2840 0.4675 0.5699 0.115 Uiso 1 1 calc R
C11 C 0.2819(6) 0.2714(6) 0.5321(5) 0.0775(19) Uani 1 1 d .
H11 H 0.1834 0.2578 0.5071 0.093 Uiso 1 1 calc R
C12 C 0.2893(3) 0.3034(3) 0.0441(2) 0.0283(6) Uani 1 1 d .
C13 C 0.3657(3) 0.3261(3) -0.0322(2) 0.0284(6) Uani 1 1 d .
C14 C 0.5116(4) 0.2361(3) -0.1313(2) 0.0334(7) Uani 1 1 d .
H14 H 0.4851 0.3147 -0.1655 0.040 Uiso 1 1 calc R
C15 C 0.4839(4) 0.1115(4) -0.1986(2) 0.0360(7) Uani 1 1 d .
H15A H 0.5153 0.0342 -0.1657 0.043 Uiso 1 1 calc R
H15B H 0.5397 0.1229 -0.2458 0.043 Uiso 1 1 calc R
C16 C 0.6680(4) 0.2585(4) -0.0831(3) 0.0404(8) Uani 1 1 d .
H16A H 0.6796 0.3290 -0.0321 0.049 Uiso 1 1 calc R
H16B H 0.6973 0.1758 -0.0566 0.049 Uiso 1 1 calc R
C17 C 0.7643(4) 0.2981(4) -0.1451(3) 0.0409(8) Uani 1 1 d .
C18 C 0.8468(5) 0.2086(5) -0.1782(3) 0.0510(10) Uani 1 1 d .
H18 H 0.8437 0.1192 -0.1632 0.061 Uiso 1 1 calc R
C19 C 0.9361(5) 0.2542(7) -0.2351(4) 0.0644(14) Uani 1 1 d .
H19 H 0.9910 0.1931 -0.2594 0.077 Uiso 1 1 calc R
C20 C 0.9452(5) 0.3824(7) -0.2559(4) 0.0670(15) Uani 1 1 d .
H20 H 1.0067 0.4104 -0.2935 0.080 Uiso 1 1 calc R
C21 C 0.8658(6) 0.4708(6) -0.2226(4) 0.0639(14) Uani 1 1 d .
H21 H 0.8723 0.5605 -0.2370 0.077 Uiso 1 1 calc R
C22 C 0.7753(5) 0.4308(5) -0.1678(3) 0.0490(10) Uani 1 1 d .
H22 H 0.7203 0.4934 -0.1452 0.059 Uiso 1 1 calc R
C23 C 0.7911(3) 0.9058(3) 0.2405(2) 0.0250(6) Uani 1 1 d .
C24 C 0.8761(3) 1.0251(3) 0.3002(2) 0.0253(6) Uani 1 1 d .
C25 C 0.8635(3) 1.2307(3) 0.3928(2) 0.0272(6) Uani 1 1 d .
H25 H 0.9684 1.2321 0.4050 0.033 Uiso 1 1 calc R
C26 C 0.8149(4) 1.2098(4) 0.4811(3) 0.0370(7) Uani 1 1 d .
H26A H 0.7114 1.2115 0.4701 0.044 Uiso 1 1 calc R
H26B H 0.8586 1.2830 0.5282 0.044 Uiso 1 1 calc R
C27 C 0.8197(4) 1.3641(3) 0.3576(2) 0.0322(7) Uani 1 1 d .
H27A H 0.8565 1.3779 0.3022 0.039 Uiso 1 1 calc R
H27B H 0.7156 1.3595 0.3400 0.039 Uiso 1 1 calc R
C28 C 0.8733(4) 1.4819(3) 0.4278(2) 0.0329(7) Uani 1 1 d .
C29 C 1.0120(4) 1.5341(4) 0.4455(3) 0.0390(8) Uani 1 1 d .
H29 H 1.0745 1.4977 0.4118 0.047 Uiso 1 1 calc R
C30 C 1.0621(5) 1.6409(4) 0.5129(3) 0.0480(9) Uani 1 1 d .
H30 H 1.1582 1.6751 0.5249 0.058 Uiso 1 1 calc R
C31 C 0.9724(6) 1.6960(4) 0.5618(3) 0.0572(12) Uani 1 1 d .
H31 H 1.0056 1.7681 0.6072 0.069 Uiso 1 1 calc R
C32 C 0.8311(6) 1.6433(5) 0.5426(3) 0.0565(11) Uani 1 1 d .
H32 H 0.7676 1.6806 0.5751 0.068 Uiso 1 1 calc R
C33 C 0.7837(4) 1.5385(4) 0.4777(3) 0.0416(8) Uani 1 1 d .
H33 H 0.6878 1.5037 0.4664 0.050 Uiso 1 1 calc R
C34 C 0.6103(3) 0.8039(3) 0.0907(2) 0.0252(6) Uani 1 1 d .
C35 C 0.5136(3) 0.8368(3) 0.0025(2) 0.0267(6) Uani 1 1 d .
C36 C 0.3307(5) 0.7461(4) -0.1320(3) 0.0415(8) Uani 1 1 d .
H36 H 0.3285 0.8424 -0.1422 0.050 Uiso 1 1 calc R
C37 C 0.1849(5) 0.6910(5) -0.1267(3) 0.0523(11) Uani 1 1 d .
H37A H 0.1852 0.5948 -0.1188 0.063 Uiso 1 1 calc R
H37B H 0.1182 0.7012 -0.1848 0.063 Uiso 1 1 calc R
C38 C 0.3752(6) 0.6726(4) -0.2131(3) 0.0544(12) Uani 1 1 d .
H38A H 0.3937 0.5811 -0.1982 0.065 Uiso 1 1 calc R
H38B H 0.2961 0.6660 -0.2672 0.065 Uiso 1 1 calc R
C39 C 0.5051(5) 0.7395(4) -0.2373(3) 0.0457(9) Uani 1 1 d .
C40 C 0.4944(5) 0.7952(4) -0.3205(3) 0.0479(9) Uani 1 1 d .
H40 H 0.4055 0.7892 -0.3620 0.058 Uiso 1 1 calc R
C41 C 0.6112(6) 0.8595(4) -0.3440(3) 0.0540(11) Uani 1 1 d .
H41 H 0.6016 0.8955 -0.4013 0.065 Uiso 1 1 calc R
C42 C 0.7403(6) 0.8707(6) -0.2843(4) 0.0643(14) Uani 1 1 d .
H42 H 0.8197 0.9148 -0.3005 0.077 Uiso 1 1 calc R
C43 C 0.7553(6) 0.8183(7) -0.2012(3) 0.0697(16) Uani 1 1 d .
H43 H 0.8438 0.8285 -0.1590 0.084 Uiso 1 1 calc R
C44 C 0.6359(6) 0.7484(6) -0.1795(3) 0.0616(14) Uani 1 1 d .
H44 H 0.6470 0.7072 -0.1240 0.074 Uiso 1 1 calc R
H2H H 0.364(5) 0.079(5) 0.063(3) 0.043(12) Uiso 1 1 d .
H6H H 0.083(5) 0.272(5) 0.275(3) 0.043(12) Uiso 1 1 d .
H8H H 0.101(5) 0.126(5) -0.040(3) 0.045(12) Uiso 1 1 d .
H9H H 0.074(6) 0.405(7) -0.030(2) 0.079(19) Uiso 1 1 d D
H4H H 0.330(5) 0.451(5) 0.292(3) 0.041(11) Uiso 1 1 d .
H1H H 0.512(4) 0.319(4) 0.170(2) 0.018(8) Uiso 1 1 d .
H11H H 0.573(3) 1.027(3) 0.168(2) 0.012(7) Uiso 1 1 d .
H13H H 0.408(4) 0.752(3) 0.166(2) 0.015(7) Uiso 1 1 d .
H16H H 0.885(5) 0.747(5) 0.360(3) 0.043(12) Uiso 1 1 d .
H18H H 0.794(5) 0.696(4) 0.025(3) 0.038(11) Uiso 1 1 d .
H20H H 0.837(5) 0.550(5) 0.194(3) 0.046(12) Uiso 1 1 d .
H3N H 0.695(4) 1.125(4) 0.296(3) 0.031(10) Uiso 1 1 d .
H2N H 0.435(4) 0.135(4) -0.029(3) 0.028(9) Uiso 1 1 d .
H15H H 0.611(5) 0.569(5) 0.281(3) 0.043(12) Uiso 1 1 d .
H14H H 0.641(5) 0.870(5) 0.342(3) 0.045(12) Uiso 1 1 d .
H10H H -0.075(2) 0.219(5) 0.068(4) 0.059(15) Uiso 1 1 d D
H3H H 0.326(4) 0.532(4) 0.104(3) 0.031(10) Uiso 1 1 d .
H4N H 0.438(5) 0.646(5) -0.021(3) 0.037(11) Uiso 1 1 d .
H1N H 0.201(5) 0.052(4) 0.306(3) 0.036(11) Uiso 1 1 d .
H5H H 0.059(5) 0.509(4) 0.166(3) 0.035(10) Uiso 1 1 d .
H7H H 0.114(5) 0.041(3) 0.161(3) 0.049(13) Uiso 1 1 d D

loop_
_atom_site_aniso_label
_atom_site_aniso_U_11
_atom_site_aniso_U_22
_atom_site_aniso_U_33
_atom_site_aniso_U_23
_atom_site_aniso_U_13
_atom_site_aniso_U_12
Cl1 0.0401(4) 0.0426(5) 0.0373(4) 0.0024(3) 0.0110(3) 0.0046(3)
Cl2 0.0558(5) 0.0402(4) 0.0308(4) 0.0043(3) 0.0155(4) 0.0004(4)
Cl3 0.0542(5) 0.0400(4) 0.0258(4) 0.0019(3) 0.0176(3) -0.0061(4)
Cl4 0.0142(3) 0.0301(4) 0.0442(4) 0.0027(3) -0.0037(3) 0.0017(2)
O1 0.0196(10) 0.0400(13) 0.0364(12) 0.0042(10) 0.0062(9) 0.0016(9)
O2 0.0514(15) 0.0260(12) 0.0363(12) 0.0050(9) 0.0122(11) 0.0014(10)
O3 0.0212(10) 0.0347(12) 0.0403(13) 0.0045(10) 0.0063(9) 0.0010(8)
O4 0.0405(13) 0.0226(11) 0.0351(12) 0.0039(9) 0.0038(10) 0.0014(9)
N1 0.0217(13) 0.0481(17) 0.0274(13) 0.0057(12) 0.0038(11) 0.0003(11)
N2 0.0407(16) 0.0276(14) 0.0333(14) 0.0068(11) 0.0107(12) 0.0052(11)
N3 0.0245(12) 0.0267(13) 0.0327(13) 0.0020(10) 0.0032(10) 0.0009(10)
N4 0.0418(16) 0.0260(14) 0.0293(13) 0.0030(11) 0.0002(12) -0.0028(11)
B1 0.0231(15) 0.0260(16) 0.0299(16) -0.0002(12) 0.0064(13) -0.0022(12)
B2 0.0275(16) 0.0234(15) 0.0293(16) 0.0020(12) 0.0041(13) -0.0015(12)
B3 0.0282(17) 0.0229(16) 0.048(2) 0.0032(14) 0.0137(16) 0.0024(13)
B4 0.0328(18) 0.0316(18) 0.043(2) -0.0049(15) 0.0189(16) -0.0005(14)
B5 0.034(2) 0.034(2) 0.067(3) 0.0149(19) 0.025(2) 0.0112(15)
B6 0.0267(17) 0.0319(19) 0.053(2) 0.0094(16) 0.0139(16) 0.0034(14)
B7 0.0252(16) 0.0295(18) 0.0378(19) 0.0085(14) -0.0016(14) -0.0065(13)
B8 0.0322(18) 0.0304(18) 0.0349(19) 0.0119(14) -0.0031(15) -0.0074(14)
B9 0.0248(17) 0.035(2) 0.055(2) 0.0179(17) 0.0046(16) 0.0023(14)
B10 0.0247(17) 0.042(2) 0.060(3) 0.0236(19) 0.0061(17) 0.0044(15)
B11 0.0240(15) 0.0242(16) 0.0305(16) 0.0025(12) 0.0068(13) 0.0003(12)
B12 0.0235(15) 0.0251(16) 0.0309(16) 0.0037(12) 0.0078(13) -0.0024(12)
B13 0.0236(15) 0.0211(15) 0.0297(16) 0.0025(12) 0.0045(13) -0.0018(12)
B14 0.0225(15) 0.0272(16) 0.0263(16) 0.0032(12) 0.0037(12) -0.0004(12)
B15 0.0247(16) 0.0254(16) 0.0317(17) 0.0072(13) 0.0052(13) 0.0011(12)
B16 0.0245(16) 0.0240(16) 0.0377(18) 0.0067(13) 0.0035(14) 0.0032(12)
B17 0.0221(15) 0.0254(16) 0.0358(18) 0.0030(13) 0.0079(13) 0.0064(12)
B18 0.0294(17) 0.0230(16) 0.0341(18) -0.0003(13) 0.0099(14) 0.0014(12)
B19 0.0276(16) 0.0224(16) 0.0346(17) 0.0049(13) 0.0092(13) 0.0028(12)
B20 0.0228(16) 0.0248(17) 0.0414(19) 0.0044(14) 0.0049(14) 0.0036(12)
C1 0.0196(13) 0.0282(15) 0.0335(16) -0.0020(12) 0.0077(12) -0.0011(11)
C2 0.0229(14) 0.0312(15) 0.0287(15) -0.0004(12) 0.0066(11) 0.0015(11)
C3 0.0261(14) 0.0386(17) 0.0285(15) 0.0059(12) 0.0065(12) 0.0023(12)
C4 0.0301(16) 0.046(2) 0.0342(17) 0.0024(14) 0.0048(13) 0.0004(14)
C5 0.0278(15) 0.0438(19) 0.0286(15) 0.0061(13) 0.0064(12) 0.0029(13)
C6 0.0364(17) 0.0428(19) 0.0276(15) 0.0041(13) 0.0024(13) 0.0083(14)
C7 0.0352(17) 0.0383(18) 0.0351(17) 0.0032(14) 0.0114(14) 0.0057(14)
C8 0.041(2) 0.047(2) 0.0400(19) -0.0009(15) 0.0132(16) 0.0001(16)
C9 0.073(3) 0.042(2) 0.064(3) -0.008(2) -0.008(2) 0.010(2)
C10 0.082(4) 0.056(3) 0.127(6) -0.025(3) -0.028(4) 0.040(3)
C11 0.052(3) 0.070(4) 0.090(4) -0.021(3) -0.027(3) 0.028(3)
C12 0.0238(14) 0.0253(15) 0.0335(16) 0.0025(12) 0.0016(12) 0.0022(11)
C13 0.0295(15) 0.0226(14) 0.0296(15) 0.0047(11) -0.0005(12) -0.0014(11)
C14 0.0401(18) 0.0299(16) 0.0331(16) 0.0077(13) 0.0118(14) 0.0059(13)
C15 0.0428(19) 0.0350(18) 0.0299(16) 0.0047(13) 0.0072(14) 0.0020(14)
C16 0.044(2) 0.040(2) 0.0348(17) 0.0019(14) 0.0055(15) 0.0016(15)
C17 0.0358(18) 0.045(2) 0.0373(18) -0.0046(15) 0.0022(15) -0.0024(15)
C18 0.038(2) 0.064(3) 0.046(2) -0.0091(19) 0.0019(17) 0.0094(18)
C19 0.046(2) 0.091(4) 0.053(3) -0.011(3) 0.011(2) 0.011(2)
C20 0.042(2) 0.097(4) 0.055(3) -0.001(3) 0.008(2) -0.025(2)
C21 0.059(3) 0.068(3) 0.060(3) 0.001(2) 0.016(2) -0.029(2)
C22 0.045(2) 0.047(2) 0.052(2) -0.0030(18) 0.0115(18) -0.0114(17)
C23 0.0205(13) 0.0232(14) 0.0321(15) 0.0038(11) 0.0069(11) 0.0019(10)
C24 0.0231(13) 0.0253(14) 0.0276(14) 0.0045(11) 0.0062(11) -0.0003(11)
C25 0.0242(13) 0.0251(14) 0.0302(15) 0.0020(11) 0.0022(11) 0.0001(11)
C26 0.0413(19) 0.0326(17) 0.0378(18) 0.0037(13) 0.0107(15) 0.0018(14)
C27 0.0332(16) 0.0286(16) 0.0325(16) 0.0033(12) 0.0030(13) 0.0004(12)
C28 0.0361(17) 0.0244(15) 0.0357(17) 0.0069(12) 0.0004(13) 0.0036(12)
C29 0.0365(18) 0.0315(17) 0.047(2) 0.0044(15) 0.0039(15) 0.0057(14)
C30 0.048(2) 0.0323(19) 0.058(2) 0.0043(17) -0.0011(19) 0.0013(16)
C31 0.080(3) 0.032(2) 0.052(2) -0.0082(17) 0.001(2) 0.007(2)
C32 0.069(3) 0.045(2) 0.057(3) -0.0055(19) 0.020(2) 0.013(2)
C33 0.0394(19) 0.0370(19) 0.050(2) 0.0011(16) 0.0135(16) 0.0055(15)
C34 0.0230(13) 0.0226(14) 0.0308(15) 0.0039(11) 0.0075(11) 0.0016(10)
C35 0.0306(15) 0.0230(14) 0.0269(14) 0.0017(11) 0.0074(12) 0.0026(11)
C36 0.056(2) 0.0285(17) 0.0332(17) 0.0061(13) -0.0036(16) -0.0050(15)
C37 0.059(3) 0.043(2) 0.044(2) 0.0123(17) -0.0108(19) -0.0091(18)
C38 0.094(4) 0.0304(19) 0.0298(18) 0.0013(14) -0.0027(19) -0.005(2)
C39 0.071(3) 0.0310(18) 0.0331(18) -0.0010(14) 0.0052(18) 0.0144(17)
C40 0.065(3) 0.035(2) 0.0381(19) 0.0052(15) -0.0018(18) 0.0035(17)
C41 0.074(3) 0.038(2) 0.051(2) 0.0019(17) 0.015(2) 0.012(2)
C42 0.071(3) 0.066(3) 0.059(3) -0.013(2) 0.019(2) 0.026(3)
C43 0.053(3) 0.110(5) 0.045(2) -0.012(3) 0.009(2) 0.025(3)
C44 0.080(3) 0.079(3) 0.0296(19) 0.0051(19) 0.009(2) 0.042(3)

loop_
_atom_type_symbol
_atom_type_description
_atom_type_scat_dispersion_real
_atom_type_scat_dispersion_imag
_atom_type_scat_source
C C 0.0033 0.0016 'International Tables Vol C Tables 4.2.6.8 and 6.1.1.4'
H H 0.0000 0.0000 'International Tables Vol C Tables 4.2.6.8 and 6.1.1.4'
B B 0.0013 0.0007 'International Tables Vol C Tables 4.2.6.8 and 6.1.1.4'
N N 0.0061 0.0033 'International Tables Vol C Tables 4.2.6.8 and 6.1.1.4'
O O 0.0106 0.0060 'International Tables Vol C Tables 4.2.6.8 and 6.1.1.4'
Cl Cl 0.1484 0.1585 'International Tables Vol C Tables 4.2.6.8 and 6.1.1.4'

loop_
_geom_angle_atom_site_label_1
_geom_angle_atom_site_label_2
_geom_angle_atom_site_label_3
_geom_angle
C2 N1 C3 123.6(3)
C2 N1 H1N 123(3)
C3 N1 H1N 111(3)
C13 N2 C14 121.2(3)
C13 N2 H2N 122(2)
C14 N2 H2N 115(2)
C24 N3 C25 121.6(3)
C24 N3 H3N 123(2)
C25 N3 H3N 115(2)
C35 N4 C36 123.2(3)
C35 N4 H4N 117(3)
C36 N4 H4N 120(3)
C12 B1 C1 101.6(2)
C12 B1 B3 59.4(2)
C1 B1 B3 105.5(2)
C12 B1 B4 105.5(3)
C1 B1 B4 59.8(2)
B3 B1 B4 59.9(2)
C12 B1 B2 58.34(19)
C1 B1 B2 57.85(19)
B3 B1 B2 107.9(3)
B4 B1 B2 107.8(2)
C12 B1 H1H 122.9(17)
C1 B1 H1H 119.5(18)
B3 B1 H1H 131.0(18)
B4 B1 H1H 128.5(17)
B2 B1 H1H 111.8(18)
C1 B2 C12 101.9(2)
C1 B2 B7 60.0(2)
C12 B2 B7 105.4(3)
C1 B2 B8 105.9(3)
C12 B2 B8 59.51(19)
B7 B2 B8 59.8(2)
C1 B2 B1 58.60(19)
C12 B2 B1 57.97(19)
B7 B2 B1 108.5(3)
B8 B2 B1 108.0(3)
C1 B2 H2H 138(2)
C12 B2 H2H 112(2)
B7 B2 H2H 128(2)
B8 B2 H2H 112(2)
B1 B2 H2H 122(2)
C12 B3 B1 58.61(19)
C12 B3 B4 105.1(3)
B1 B3 B4 60.3(2)
C12 B3 B5 104.9(3)
B1 B3 B5 108.3(3)
B4 B3 B5 60.2(2)
C12 B3 B9 59.3(2)
B1 B3 B9 108.5(3)
B4 B3 B9 108.5(3)
B5 B3 B9 59.8(3)
C12 B3 H3H 121(2)
B1 B3 H3H 119(2)
B4 B3 H3H 124(2)
B5 B3 H3H 126(2)
B9 B3 H3H 122(2)
C1 B4 B3 104.7(3)
C1 B4 B1 58.64(19)
B3 B4 B1 59.9(2)
C1 B4 B5 104.6(3)
B3 B4 B5 60.1(2)
B1 B4 B5 107.8(3)
C1 B4 B6 58.6(2)
B3 B4 B6 107.6(3)
B1 B4 B6 107.6(3)
B5 B4 B6 59.7(2)
C1 B4 H4H 122(2)
B3 B4 H4H 125(2)
B1 B4 H4H 122(2)
B5 B4 H4H 124(2)
B6 B4 H4H 120(2)
B6 B5 B3 108.0(3)
B6 B5 B9 108.1(3)
B3 B5 B9 60.5(2)
B6 B5 B4 60.6(2)
B3 B5 B4 59.7(2)
B9 B5 B4 108.6(3)
B6 B5 B10 59.7(2)
B3 B5 B10 107.9(3)
B9 B5 B10 59.9(3)
B4 B5 B10 108.2(3)
B6 B5 H5H 123(2)
B3 B5 H5H 120(2)
B9 B5 H5H 121(2)
B4 B5 H5H 120(2)
B10 B5 H5H 124(2)
C1 B6 B10 104.8(3)
C1 B6 B5 105.3(3)
B10 B6 B5 60.4(3)
C1 B6 B4 59.3(2)
B10 B6 B4 108.2(3)
B5 B6 B4 59.8(2)
C1 B6 B7 59.0(2)
B10 B6 B7 59.4(2)
B5 B6 B7 108.0(3)
B4 B6 B7 108.5(3)
C1 B6 H6H 122(2)
B10 B6 H6H 128(2)
B5 B6 H6H 120(2)
B4 B6 H6H 115(2)
B7 B6 H6H 126(2)
C1 B7 B2 58.53(19)
C1 B7 B8 105.3(2)
B2 B7 B8 60.4(2)
C1 B7 B10 104.8(3)
B2 B7 B10 108.2(3)
B8 B7 B10 60.3(2)
C1 B7 B6 58.7(2)
B2 B7 B6 107.6(3)
B8 B7 B6 108.0(3)
B10 B7 B6 59.7(3)
C1 B7 H7H 110(3)
B2 B7 H7H 121(3)
B8 B7 H7H 137(3)
B10 B7 H7H 130(3)
B6 B7 H7H 111(3)
C12 B8 B7 104.7(3)
C12 B8 B10 104.5(3)
B7 B8 B10 60.0(2)
C12 B8 B2 58.6(2)
B7 B8 B2 59.8(2)
B10 B8 B2 107.5(3)
C12 B8 B9 58.9(2)
B7 B8 B9 108.1(3)
B10 B8 B9 59.7(2)
B2 B8 B9 108.0(3)
C12 B8 H8H 122(3)
B7 B8 H8H 123(3)
B10 B8 H8H 126(2)
B2 B8 H8H 119(2)
B9 B8 H8H 122(3)
C12 B9 B5 104.3(3)
C12 B9 B10 103.9(3)
B5 B9 B10 60.2(3)
C12 B9 B3 58.5(2)
B5 B9 B3 59.7(2)
B10 B9 B3 107.5(3)
C12 B9 B8 58.6(2)
B5 B9 B8 107.7(3)
B10 B9 B8 59.3(2)
B3 B9 B8 107.6(3)
C12 B9 H9H 121(3)
B5 B9 H9H 130(4)
B10 B9 H9H 122(4)
B3 B9 H9H 127(4)
B8 B9 H9H 114(4)
B7 B10 B8 59.7(2)
B7 B10 B6 60.9(2)
B8 B10 B6 108.6(3)
B7 B10 B9 108.8(3)
B8 B10 B9 60.9(2)
B6 B10 B9 108.2(3)
B7 B10 B5 108.8(3)
B8 B10 B5 108.6(3)
B6 B10 B5 59.9(3)
B9 B10 B5 59.8(3)
B7 B10 H10H 110(3)
B8 B10 H10H 108(3)
B6 B10 H10H 127(3)
B9 B10 H10H 123(3)
B5 B10 H10H 136(3)
C23 B11 C34 102.2(2)
C23 B11 B13 106.0(2)
C34 B11 B13 59.44(19)
C23 B11 B14 59.62(19)
C34 B11 B14 105.7(2)
B13 B11 B14 60.15(19)
C23 B11 B12 58.53(19)
C34 B11 B12 59.02(19)
B13 B11 B12 109.0(2)
B14 B11 B12 108.7(2)
C23 B11 H11H 124.6(15)
C34 B11 H11H 119.8(15)
B13 B11 H11H 125.4(15)
B14 B11 H11H 128.9(15)
B12 B11 H11H 113.8(15)
C23 B12 C34 100.4(2)
C23 B12 B17 59.16(19)
C34 B12 B17 105.2(2)
C23 B12 B18 104.8(2)
C34 B12 B18 59.74(19)
B17 B12 B18 59.9(2)
C23 B12 B11 57.61(18)
C34 B12 B11 57.46(18)
B17 B12 B11 107.2(2)
B18 B12 B11 107.4(2)
C23 B12 H12H 124.8
C34 B12 H12H 122.3
B17 B12 H12H 127.2
B18 B12 H12H 125.7
B11 B12 H12H 116.7
C34 B13 B11 58.04(18)
C34 B13 B14 104.5(2)
B11 B13 B14 59.95(19)
C34 B13 B19 58.65(19)
B11 B13 B19 106.6(2)
B14 B13 B19 106.8(2)
C34 B13 B15 104.9(2)
B11 B13 B15 107.5(2)
B14 B13 B15 59.75(19)
B19 B13 B15 59.5(2)
C34 B13 H13H 119.9(16)
B11 B13 H13H 121.5(17)
B14 B13 H13H 127.1(16)
B19 B13 H13H 119.8(17)
B15 B13 H13H 125.5(17)
C23 B14 B11 57.87(18)
C23 B14 B13 104.4(2)
B11 B14 B13 59.90(19)
C23 B14 B15 104.9(2)
B11 B14 B15 108.2(2)
B13 B14 B15 60.68(19)
C23 B14 B16 58.85(19)
B11 B14 B16 107.2(2)
B13 B14 B16 108.1(2)
B15 B14 B16 59.8(2)
C23 B14 H14H 116(3)
B11 B14 H14H 123(3)
B13 B14 H14H 133(3)
B15 B14 H14H 126(3)
B16 B14 H14H 113(3)
B16 B15 B20 59.2(2)
B16 B15 B14 60.2(2)
B20 B15 B14 107.6(2)
B16 B15 B19 106.4(3)
B20 B15 B19 59.4(2)
B14 B15 B19 107.1(2)
B16 B15 B13 107.5(2)
B20 B15 B13 107.9(2)
B14 B15 B13 59.57(19)
B19 B15 B13 60.12(19)
B16 B15 H15H 122(2)
B20 B15 H15H 117(2)
B14 B15 H15H 127(2)
B19 B15 H15H 119(2)
B13 B15 H15H 125(2)
C23 B16 B20 105.0(3)
C23 B16 B15 105.0(2)
B20 B16 B15 60.5(2)
C23 B16 B17 58.67(19)
B20 B16 B17 60.4(2)
B15 B16 B17 108.9(3)
C23 B16 B14 58.83(18)
B20 B16 B14 108.4(2)
B15 B16 B14 59.95(19)
B17 B16 B14 108.3(2)
C23 B16 H16H 121(2)
B20 B16 H16H 127(2)
B15 B16 H16H 122(2)
B17 B16 H16H 123(2)
B14 B16 H16H 117(2)
C23 B17 B18 104.7(2)
C23 B17 B12 58.75(19)
B18 B17 B12 60.1(2)
C23 B17 B16 59.09(19)
B18 B17 B16 107.9(2)
B12 B17 B16 108.5(2)
C23 B17 B20 104.4(2)
B18 B17 B20 60.6(2)
B12 B17 B20 108.6(2)
B16 B17 B20 59.2(2)
C23 B17 H17H 115.6
B18 B17 H17H 131.8
B12 B17 H17H 121.2
B16 B17 H17H 114.8
B20 B17 H17H 127.0
C34 B18 B17 104.6(2)
C34 B18 B12 58.83(18)
B17 B18 B12 60.0(2)
C34 B18 B19 58.68(18)
B17 B18 B19 107.6(3)
B12 B18 B19 108.1(2)
C34 B18 B20 104.3(2)
B17 B18 B20 60.1(2)
B12 B18 B20 108.1(2)
B19 B18 B20 59.5(2)
C34 B18 H18H 122(2)
B17 B18 H18H 124(2)
B12 B18 H18H 120(2)
B19 B18 H18H 121(2)
B20 B18 H18H 125(2)
C34 B19 B20 106.0(2)
C34 B19 B18 59.69(19)
B20 B19 B18 60.7(2)
C34 B19 B15 105.4(2)
B20 B19 B15 60.2(2)
B18 B19 B15 109.2(3)
C34 B19 B13 58.57(18)
B20 B19 B13 108.7(3)
B18 B19 B13 109.0(2)
B15 B19 B13 60.3(2)
C34 B19 H19H 118.8
B20 B19 H19H 127.0
B18 B19 H19H 120.2
B15 B19 H19H 125.1
B13 B19 H19H 117.8
B16 B20 B19 108.0(2)
B16 B20 B15 60.3(2)
B19 B20 B15 60.4(2)
B16 B20 B17 60.4(2)
B19 B20 B17 107.3(2)
B15 B20 B17 108.8(2)
B16 B20 B18 107.9(2)
B19 B20 B18 59.9(2)
B15 B20 B18 108.7(2)
B17 B20 B18 59.3(2)
B16 B20 H20H 120(3)
B19 B20 H20H 121(3)
B15 B20 H20H 118(3)
B17 B20 H20H 124(3)
B18 B20 H20H 124(3)
C2 C1 B2 116.4(3)
C2 C1 B1 116.2(2)
B2 C1 B1 63.5(2)
C2 C1 B6 121.3(3)
B2 C1 B6 113.0(3)
B1 C1 B6 112.8(3)
C2 C1 B7 119.6(3)
B2 C1 B7 61.5(2)
B1 C1 B7 113.7(3)
B6 C1 B7 62.3(2)
C2 C1 B4 119.0(3)
B2 C1 B4 113.9(3)
B1 C1 B4 61.6(2)
B6 C1 B4 62.1(2)
B7 C1 B4 113.5(3)
O1 C2 N1 124.3(3)
O1 C2 C1 120.4(3)
N1 C2 C1 115.2(3)
N1 C3 C4 107.5(3)
N1 C3 C5 109.8(3)
C4 C3 C5 112.7(3)
N1 C3 H3 108.9
C4 C3 H3 108.9
C5 C3 H3 108.9
C3 C4 Cl1 112.2(2)
C3 C4 H4A 109.2
Cl1 C4 H4A 109.2
C3 C4 H4B 109.2
Cl1 C4 H4B 109.2
H4A C4 H4B 107.9
C6 C5 C3 112.8(3)
C6 C5 H5A 109.0
C3 C5 H5A 109.0
C6 C5 H5B 109.0
C3 C5 H5B 109.0
H5A C5 H5B 107.8
C7 C6 C11 116.7(4)
C7 C6 C5 121.2(3)
C11 C6 C5 122.0(4)
C8 C7 C6 122.3(4)
C8 C7 H7 118.9
C6 C7 H7 118.9
C7 C8 C9 120.7(4)
C7 C8 H8 119.7
C9 C8 H8 119.7
C8 C9 C10 118.2(5)
C8 C9 H9 120.9
C10 C9 H9 120.9
C9 C10 C11 121.4(5)
C9 C10 H10 119.3
C11 C10 H10 119.3
C10 C11 C6 120.7(5)
C10 C11 H11 119.7
C6 C11 H11 119.7
C13 C12 B1 117.1(2)
C13 C12 B2 121.3(3)
B1 C12 B2 63.7(2)
C13 C12 B3 114.7(3)
B1 C12 B3 61.9(2)
B2 C12 B3 114.2(3)
C13 C12 B8 120.8(3)
B1 C12 B8 114.6(3)
B2 C12 B8 61.9(2)
B3 C12 B8 113.9(3)
C13 C12 B9 116.7(3)
B1 C12 B9 113.7(3)
B2 C12 B9 113.5(3)
B3 C12 B9 62.2(2)
B8 C12 B9 62.5(2)
O2 C13 N2 123.0(3)
O2 C13 C12 120.5(3)
N2 C13 C12 116.6(3)
N2 C14 C15 110.0(3)
N2 C14 C16 109.3(3)
C15 C14 C16 110.7(3)
N2 C14 H14 109.0
C15 C14 H14 109.0
C16 C14 H14 109.0
C14 C15 Cl2 111.9(3)
C14 C15 H15A 109.2
Cl2 C15 H15A 109.2
C14 C15 H15B 109.2
Cl2 C15 H15B 109.2
H15A C15 H15B 107.9
C17 C16 C14 113.9(3)
C17 C16 H16A 108.8
C14 C16 H16A 108.8
C17 C16 H16B 108.8
C14 C16 H16B 108.8
H16A C16 H16B 107.7
C18 C17 C22 118.5(4)
C18 C17 C16 121.9(4)
C22 C17 C16 119.5(4)
C17 C18 C19 118.5(5)
C17 C18 H18 120.8
C19 C18 H18 120.8
C20 C19 C18 122.0(5)
C20 C19 H19 119.0
C18 C19 H19 119.0
C19 C20 C21 119.7(5)
C19 C20 H20 120.1
C21 C20 H20 120.1
C20 C21 C22 120.6(5)
C20 C21 H21 119.7
C22 C21 H21 119.7
C21 C22 C17 120.8(5)
C21 C22 H22 119.6
C17 C22 H22 119.6
C24 C23 B11 120.3(2)
C24 C23 B12 119.8(2)
B11 C23 B12 63.9(2)
C24 C23 B17 117.0(2)
B11 C23 B17 114.7(2)
B12 C23 B17 62.1(2)
C24 C23 B14 116.8(2)
B11 C23 B14 62.51(19)
B12 C23 B14 115.4(2)
B17 C23 B14 114.2(2)
C24 C23 B16 115.3(3)
B11 C23 B16 113.9(2)
B12 C23 B16 113.9(2)
B17 C23 B16 62.2(2)
B14 C23 B16 62.3(2)
O3 C24 N3 125.1(3)
O3 C24 C23 119.3(3)
N3 C24 C23 115.6(3)
N3 C25 C26 110.4(3)
N3 C25 C27 109.0(3)
C26 C25 C27 110.3(3)
N3 C25 H25 109.0
C26 C25 H25 109.0
C27 C25 H25 109.0
C25 C26 Cl3 110.7(2)
C25 C26 H26A 109.5
Cl3 C26 H26A 109.5
C25 C26 H26B 109.5
Cl3 C26 H26B 109.5
H26A C26 H26B 108.1
C28 C27 C25 112.9(3)
C28 C27 H27A 109.0
C25 C27 H27A 109.0
C28 C27 H27B 109.0
C25 C27 H27B 109.0
H27A C27 H27B 107.8
C29 C28 C33 118.3(3)
C29 C28 C27 121.1(3)
C33 C28 C27 120.6(3)
C28 C29 C30 120.7(4)
C28 C29 H29 119.7
C30 C29 H29 119.7
C31 C30 C29 120.5(4)
C31 C30 H30 119.8
C29 C30 H30 119.8
C30 C31 C32 118.4(4)
C30 C31 H31 120.8
C32 C31 H31 120.8
C33 C32 C31 120.8(4)
C33 C32 H32 119.6
C31 C32 H32 119.6
C32 C33 C28 121.3(4)
C32 C33 H33 119.3
C28 C33 H33 119.3
C35 C34 B11 114.3(2)
C35 C34 B13 116.8(2)
B11 C34 B13 62.5(2)
C35 C34 B19 122.3(3)
B11 C34 B19 113.5(2)
B13 C34 B19 62.78(19)
C35 C34 B12 116.3(3)
B11 C34 B12 63.52(19)
B13 C34 B12 115.2(2)
B19 C34 B12 112.7(2)
C35 C34 B18 121.4(2)
B11 C34 B18 113.7(2)
B13 C34 B18 114.1(2)
B19 C34 B18 61.63(19)
B12 C34 B18 61.43(19)
O4 C35 N4 124.8(3)
O4 C35 C34 119.9(3)
N4 C35 C34 115.3(3)
N4 C36 C37 110.4(3)
N4 C36 C38 110.7(3)
C37 C36 C38 109.7(3)
N4 C36 H36 108.6
C37 C36 H36 108.6
C38 C36 H36 108.6
C36 C37 Cl4 112.1(3)
C36 C37 H37A 109.2
Cl4 C37 H37A 109.2
C36 C37 H37B 109.2
Cl4 C37 H37B 109.2
H37A C37 H37B 107.9
C39 C38 C36 113.9(3)
C39 C38 H38A 108.8
C36 C38 H38A 108.8
C39 C38 H38B 108.8
C36 C38 H38B 108.8
H38A C38 H38B 107.7
C44 C39 C40 117.6(5)
C44 C39 C38 122.2(4)
C40 C39 C38 120.1(4)
C41 C40 C39 121.5(4)
C41 C40 H40 119.2
C39 C40 H40 119.2
C42 C41 C40 120.0(5)
C42 C41 H41 120.0
C40 C41 H41 120.0
C41 C42 C43 120.4(6)
C41 C42 H42 119.8
C43 C42 H42 119.8
C42 C43 C44 119.0(5)
C42 C43 H43 120.5
C44 C43 H43 120.5
C39 C44 C43 121.4(5)
C39 C44 H44 119.3
C43 C44 H44 119.3

loop_
_geom_bond_atom_site_label_1
_geom_bond_atom_site_label_2
_geom_bond_distance
Cl1 C4 1.847(4)
Cl2 C15 1.896(4)
Cl3 C26 1.924(4)
Cl4 C37 1.964(5)
O1 C2 1.237(4)
O2 C13 1.221(4)
O3 C24 1.224(4)
O4 C35 1.225(4)
N1 C2 1.339(4)
N1 C3 1.460(4)
N1 H1N 0.88(5)
N2 C13 1.339(4)
N2 C14 1.467(4)
N2 H2N 1.05(4)
N3 C24 1.338(4)
N3 C25 1.461(4)
N3 H3N 1.03(4)
N4 C35 1.336(4)
N4 C36 1.464(5)
N4 H4N 0.99(5)
B1 C12 1.708(5)
B1 C1 1.722(5)
B1 B3 1.766(5)
B1 B4 1.773(5)
B1 B2 1.806(5)
B1 H1H 1.17(3)
B2 C1 1.708(5)
B2 C12 1.715(5)
B2 B7 1.759(5)
B2 B8 1.771(5)
B2 H2H 1.23(5)
B3 C12 1.723(5)
B3 B4 1.766(6)
B3 B5 1.773(5)
B3 B9 1.787(6)
B3 H3H 0.99(4)
B4 C1 1.742(5)
B4 B5 1.775(7)
B4 B6 1.789(6)
B4 H4H 1.17(5)
B5 B6 1.773(6)
B5 B9 1.775(7)
B5 B10 1.782(7)
B5 H5H 1.18(4)
B6 C1 1.729(5)
B6 B10 1.769(7)
B6 B7 1.792(6)
B6 H6H 1.15(5)
B7 C1 1.734(5)
B7 B8 1.759(5)
B7 B10 1.765(6)
B7 H7H 1.100(8)
B8 C12 1.730(5)
B8 B10 1.769(7)
B8 B9 1.798(6)
B8 H8H 1.14(5)
B9 C12 1.737(5)
B9 B10 1.777(6)
B9 H9H 1.103(8)
B10 H10H 1.106(8)
B11 C23 1.693(4)
B11 C34 1.695(5)
B11 B13 1.773(5)
B11 B14 1.773(5)
B11 B12 1.800(5)
B11 H11H 1.25(3)
B12 C23 1.710(5)
B12 C34 1.724(4)
B12 B17 1.767(5)
B12 B18 1.770(5)
B12 H12H 1.0523
B13 C34 1.721(4)
B13 B14 1.777(5)
B13 B19 1.793(5)
B13 B15 1.797(5)
B13 H13H 1.17(3)
B14 C23 1.725(4)
B14 B15 1.780(5)
B14 B16 1.785(5)
B14 H14H 1.03(5)
B15 B16 1.778(5)
B15 B20 1.780(5)
B15 B19 1.783(5)
B15 H15H 1.18(5)
B16 C23 1.725(5)
B16 B20 1.757(5)
B16 B17 1.779(5)
B16 H16H 1.22(5)
B17 C23 1.717(4)
B17 B18 1.765(5)
B17 B20 1.780(5)
B17 H17H 1.0384
B18 C34 1.740(5)
B18 B19 1.774(5)
B18 B20 1.788(5)
B18 H18H 1.10(4)
B19 C34 1.722(5)
B19 B20 1.766(5)
B19 H19H 0.9860
B20 H20H 1.03(5)
C1 C2 1.514(5)
C3 C4 1.523(5)
C3 C5 1.543(4)
C3 H3 1.0000
C4 H4A 0.9900
C4 H4B 0.9900
C5 C6 1.515(5)
C5 H5A 0.9900
C5 H5B 0.9900
C6 C7 1.390(5)
C6 C11 1.392(6)
C7 C8 1.368(6)
C7 H7 0.9500
C8 C9 1.373(7)
C8 H8 0.9500
C9 C10 1.380(9)
C9 H9 0.9500
C10 C11 1.380(9)
C10 H10 0.9500
C11 H11 0.9500
C12 C13 1.519(5)
C14 C15 1.529(5)
C14 C16 1.536(5)
C14 H14 1.0000
C15 H15A 0.9900
C15 H15B 0.9900
C16 C17 1.512(6)
C16 H16A 0.9900
C16 H16B 0.9900
C17 C18 1.390(6)
C17 C22 1.412(6)
C18 C19 1.421(8)
C18 H18 0.9500
C19 C20 1.359(9)
C19 H19 0.9500
C20 C21 1.362(9)
C20 H20 0.9500
C21 C22 1.389(7)
C21 H21 0.9500
C22 H22 0.9500
C23 C24 1.525(4)
C25 C26 1.526(5)
C25 C27 1.544(4)
C25 H25 1.0000
C26 H26A 0.9900
C26 H26B 0.9900
C27 C28 1.516(5)
C27 H27A 0.9900
C27 H27B 0.9900
C28 C29 1.379(5)
C28 C33 1.396(5)
C29 C30 1.410(6)
C29 H29 0.9500
C30 C31 1.380(7)
C30 H30 0.9500
C31 C32 1.402(8)
C31 H31 0.9500
C32 C33 1.369(6)
C32 H32 0.9500
C33 H33 0.9500
C34 C35 1.530(4)
C36 C37 1.509(6)
C36 C38 1.540(6)
C36 H36 1.0000
C37 H37A 0.9900
C37 H37B 0.9900
C38 C39 1.517(7)
C38 H38A 0.9900
C38 H38B 0.9900
C39 C44 1.375(7)
C39 C40 1.399(6)
C40 C41 1.393(7)
C40 H40 0.9500
C41 C42 1.374(8)
C41 H41 0.9500
C42 C43 1.377(8)
C42 H42 0.9500
C43 C44 1.428(9)
C43 H43 0.9500
C44 H44 0.9500
